data_1560336
loop_
_publ_author_name
'Hamchaoui, Farida'
'Alonzo, V\'eronique'
'Marlart, Isabelle'
'Auguste, Sandy'
'Galven, Cyrille'
'Rebbah, Houria'
'Le Fur, Eric'

_publ_section_title
;
 Hydrothermal synthesis, structural and thermal characterizations of three
 open-framework gallium phosphites
;
_journal_name_full 'Journal of Solid State Chemistry'
_journal_page_first 8
_journal_page_last 12
_journal_paper_doi 10.1016/j.jssc.2017.07.030
_journal_volume 255
_journal_year 2017
_chemical_formula_sum 'Ga H6 N O6 P2'
_chemical_formula_weight 247.72
_space_group_crystal_system hexagonal
_space_group_IT_number 186
_space_group_name_Hall 'P 6c -2c'
_space_group_name_H-M_alt 'P 63 m c'
_atom_sites_solution_hydrogens difmap
_cell_angle_alpha 90
_cell_angle_beta 90
_cell_angle_gamma 120
_cell_formula_units_Z 2
_cell_length_a 5.2576(2)
_cell_length_b 5.2576(2)
_cell_length_c 12.9113(4)
_cell_measurement_reflns_used 2681
_cell_measurement_temperature 293(2)
_cell_measurement_theta_max 36.22
_cell_measurement_theta_min 2.91
_cell_volume 309.083(19)
_computing_cell_refinement 'DIRAX/LSQ (Duisenberg, 1992)'
_computing_data_collection 'COLLECT (Nonius, 1998)'
_computing_data_reduction 'EVALCCD (Duisenberg, 1998)'
_computing_molecular_graphics 'DIAMOND (Brandenburg, 2005)'
_computing_publication_material 'WinGX (Farrugia, 1999)'
_computing_structure_refinement 'SHELXL97 (Sheldrick, 2008)'
_computing_structure_solution 'SIR97 (Altomare <i>et al.</i>,  1999)'
_diffrn_ambient_temperature 293(2)
_diffrn_measured_fraction_theta_full 0.993
_diffrn_measured_fraction_theta_max 0.993
_diffrn_measurement_device_type 'Nonius KappaCCD'
_diffrn_measurement_method 'CCD rotation images, thick slices'
_diffrn_radiation_monochromator graphite
_diffrn_radiation_source 'fine-focus sealed tube'
_diffrn_radiation_type MoK\a
_diffrn_radiation_wavelength 0.71069
_diffrn_reflns_av_R_equivalents 0.0335
_diffrn_reflns_av_unetI/netI 0.0284
_diffrn_reflns_Laue_measured_fraction_full 0.993
_diffrn_reflns_Laue_measured_fraction_max 0.993
_diffrn_reflns_limit_h_max 7
_diffrn_reflns_limit_h_min -8
_diffrn_reflns_limit_k_max 8
_diffrn_reflns_limit_k_min -8
_diffrn_reflns_limit_l_max 20
_diffrn_reflns_limit_l_min -14
_diffrn_reflns_number 4617
_diffrn_reflns_point_group_measured_fraction_full 0.914
_diffrn_reflns_point_group_measured_fraction_max 0.885
_diffrn_reflns_theta_full 25.240
_diffrn_reflns_theta_max 34.990
_diffrn_reflns_theta_min 4.476
_exptl_absorpt_coefficient_mu 4.943
_exptl_absorpt_correction_T_max 908
_exptl_absorpt_correction_T_min 0.617
_exptl_absorpt_correction_type multi-scan
_exptl_absorpt_process_details '(SADABS; Sheldrick, 2002)'
_exptl_crystal_colour colorless
_exptl_crystal_density_diffrn 2.662
_exptl_crystal_description block
_exptl_crystal_F_000 244
_exptl_crystal_size_max 0.1
_exptl_crystal_size_mid 0.04
_exptl_crystal_size_min 0.02
_refine_diff_density_max 0.415
_refine_diff_density_min -0.916
_refine_diff_density_rms 0.146
_refine_ls_abs_structure_details
;
 Flack x determined using 189 quotients [(I+)-(I-)]/[(I+)+(I-)]
 (Parsons, Flack and Wagner, Acta Cryst. B69 (2013) 249-259).
;
_refine_ls_abs_structure_Flack 0.028(10)
_refine_ls_extinction_coef 0.051(9)
_refine_ls_extinction_expression Fc^*^=kFc[1+0.001xFc^2^\l^3^/sin(2\q)]^-1/4^
_refine_ls_extinction_method SHELXL
_refine_ls_goodness_of_fit_ref 1.040
_refine_ls_hydrogen_treatment mixed
_refine_ls_matrix_type full
_refine_ls_number_parameters 29
_refine_ls_number_reflns 522
_refine_ls_number_restraints 5
_refine_ls_restrained_S_all 1.103
_refine_ls_R_factor_all 0.0292
_refine_ls_R_factor_gt 0.0237
_refine_ls_shift/su_max 0.020
_refine_ls_shift/su_mean 0.001
_refine_ls_structure_factor_coef Fsqd
_refine_ls_weighting_details 'w=1/[\s^2^(Fo^2^)+(0.0329P)^2^+0.1567P] where P=(Fo^2^+2Fc^2^)/3'
_refine_ls_weighting_scheme calc
_refine_ls_wR_factor_gt 0.0537
_refine_ls_wR_factor_ref 0.0560
_reflns_Friedel_coverage 0.717
_reflns_Friedel_fraction_full 0.828
_reflns_Friedel_fraction_max 0.768
_reflns_number_gt 479
_reflns_number_total 522
_reflns_threshold_expression 'I > 2\s(I)'
_cod_data_source_file NH4Ga.cif
_cod_data_source_block 2
_cod_original_cell_volume 309.08(3)
_cod_database_code 1560336
_shelx_space_group_comment
;
The symmetry employed for this shelxl refinement is uniquely defined
by the following loop, which should always be used as a source of
symmetry information in preference to the above space-group names.
They are only intended as comments.
;
_shelxl_version_number 2014/6

loop_
_space_group_symop_operation_xyz
'x, y, z'
'-x, -y, z+1/2'
'-y, x-y, z'
'-x+y, -x, z'
'x-y, x, z+1/2'
'y, -x+y, z+1/2'
'-x+y, y, z'
'x, x-y, z'
'-y, -x, z'
'y, x, z+1/2'
'-x, -x+y, z+1/2'
'x-y, -y, z+1/2'

loop_
_atom_site_label
_atom_site_type_symbol
_atom_site_fract_x
_atom_site_fract_y
_atom_site_fract_z
_atom_site_U_iso_or_equiv
_atom_site_adp_type
_atom_site_occupancy
_atom_site_site_symmetry_order
_atom_site_calc_flag
_atom_site_refinement_flags_posn
_atom_site_refinement_flags_adp
_atom_site_refinement_flags_occupancy
_atom_site_disorder_assembly
_atom_site_disorder_group
Ga Ga 0.6667 0.3333 0.40771(3) 0.00834(18) Uani 1 6 d S T P . .
P1 P 0.3333 0.6667 0.52878(12) 0.0073(3) Uani 1 6 d DS T P . .
P2 P 1.0000 1.0000 0.35575(13) 0.0081(3) Uani 1 6 d DS T P . .
O2 O 0.8410(3) 0.6821(6) 0.3172(2) 0.0128(5) Uani 1 2 d S T P . .
O1 O 0.4944(4) 0.5056(4) 0.4991(2) 0.0165(6) Uani 1 2 d S T P . .
N1 N 0.3333 0.6667 0.2039(5) 0.0178(12) Uani 1 6 d DS T P . .
H2 H 1.0000 1.0000 0.459(5) 0.021 Uiso 1 6 d DS U P . .
H1 H 0.3333 0.6667 0.625(5) 0.021 Uiso 1 6 d DS U P . .
HN1 H 0.3333 0.6667 0.126(5) 0.021 Uiso 1 6 d DS U P . .
HN2 H 0.4985 0.7492 0.2211 0.021 Uiso 1 2 d DS U P . .

loop_
_atom_site_aniso_label
_atom_site_aniso_U_11
_atom_site_aniso_U_22
_atom_site_aniso_U_33
_atom_site_aniso_U_23
_atom_site_aniso_U_13
_atom_site_aniso_U_12
Ga 0.0060(2) 0.0060(2) 0.0129(3) 0.000 0.000 0.00302(10)
P1 0.0063(4) 0.0063(4) 0.0092(6) 0.000 0.000 0.0031(2)
P2 0.0066(4) 0.0066(4) 0.0110(7) 0.000 0.000 0.0033(2)
O2 0.0158(11) 0.0063(11) 0.0130(10) -0.0008(11) -0.0004(5) 0.0032(5)
O1 0.0149(10) 0.0149(10) 0.0242(14) -0.0021(6) 0.0021(6) 0.0110(10)
N1 0.0190(18) 0.0190(18) 0.016(3) 0.000 0.000 0.0095(9)

loop_
_atom_type_symbol
_atom_type_description
_atom_type_scat_dispersion_real
_atom_type_scat_dispersion_imag
_atom_type_scat_source
O O 0.0106 0.0060 'International Tables Vol C Tables 4.2.6.8 and 6.1.1.4'
P P 0.1023 0.0942 'International Tables Vol C Tables 4.2.6.8 and 6.1.1.4'
Ga Ga 0.2307 1.6083 'International Tables Vol C Tables 4.2.6.8 and 6.1.1.4'
N N 0.0061 0.0033 'International Tables Vol C Tables 4.2.6.8 and 6.1.1.4'
H H 0.0000 0.0000 'International Tables Vol C Tables 4.2.6.8 and 6.1.1.4'

loop_
_geom_angle_atom_site_label_1
_geom_angle_atom_site_label_2
_geom_angle_atom_site_label_3
_geom_angle
_geom_angle_site_symmetry_1
_geom_angle_site_symmetry_3
O1 Ga O1 87.58(14) . 4_665
O1 Ga O1 87.58(14) . 3_655
O1 Ga O1 87.58(14) 4_665 3_655
O1 Ga O2 179.39(14) . 4_665
O1 Ga O2 91.97(7) 4_665 4_665
O1 Ga O2 91.97(7) 3_655 4_665
O1 Ga O2 91.97(7) . 3_655
O1 Ga O2 179.39(14) 4_665 3_655
O1 Ga O2 91.97(7) 3_655 3_655
O2 Ga O2 88.47(11) 4_665 3_655
O1 Ga O2 91.97(7) . .
O1 Ga O2 91.97(7) 4_665 .
O1 Ga O2 179.39(14) 3_655 .
O2 Ga O2 88.46(11) 4_665 .
O2 Ga O2 88.46(11) 3_655 .
O1 P1 O1 113.85(11) 4_565 3_665
O1 P1 O1 113.85(11) 4_565 .
O1 P1 O1 113.85(11) 3_665 .
O2 P2 O2 109.98(11) 3_765 .
O2 P2 O2 109.97(11) 3_765 4_675
O2 P2 O2 109.97(11) . 4_675
P2 O2 Ga 124.69(17) . .
P1 O1 Ga 157.7(2) . .

loop_
_geom_bond_atom_site_label_1
_geom_bond_atom_site_label_2
_geom_bond_distance
_geom_bond_site_symmetry_2
Ga O1 1.963(3) .
Ga O1 1.963(3) 4_665
Ga O1 1.963(3) 3_655
Ga O2 1.971(3) 4_665
Ga O2 1.971(3) 3_655
Ga O2 1.971(3) .
P1 O1 1.516(3) 4_565
P1 O1 1.516(3) 3_665
P1 O1 1.516(3) .
P2 O2 1.531(3) 3_765
P2 O2 1.531(3) .
P2 O2 1.531(3) 4_675
